data_7206339
loop_
_publ_author_name
'Mol\<canov, Kre\<simir'
'Koji\'c-Prodi\'c, Biserka'
'Babi\'c, Darko'
'\<Zili\'c, Dijana'
'Rakvin, Boris'

_publ_section_title
;
 Stabilisation of tetrabromo- and tetrachlorosemiquinone (bromanil and
 chloranil) anion radicals in crystals
;
_journal_issue 16
_journal_name_full CrystEngComm
_journal_page_first 5170
_journal_paper_doi 10.1039/c1ce05513e
_journal_volume 13
_journal_year 2011
_chemical_formula_moiety 'C6 Br4 Na1 O2'
_chemical_formula_sum 'C6 Br4 Na O2'
_chemical_formula_weight 446.67
_space_group_IT_number 14
_symmetry_cell_setting monoclinic
_symmetry_space_group_name_Hall '-P 2yn'
_symmetry_space_group_name_H-M 'P 1 21/n 1'
_audit_creation_date 2009-05-11T10:48:22-00:00
_audit_creation_method 'WinGX routine CIF_UPDATE'
_cell_angle_alpha 90
_cell_angle_beta 97.712(3)
_cell_angle_gamma 90
_cell_formula_units_Z 2
_cell_length_a 8.1909(3)
_cell_length_b 3.6689(3)
_cell_length_c 15.5125(6)
_cell_measurement_reflns_used 1589
_cell_measurement_temperature 100(2)
_cell_measurement_theta_max 75.8036
_cell_measurement_theta_min 2.8658
_cell_volume 461.96(5)
_computing_cell_refinement
;
CrysAlis RED, Oxford Diffraction Ltd.,
Version 1.171.32.29 (release 10-06-2008 CrysAlis171 .NET)
(compiled Jun 10 2008,16:49:55)
;
_computing_data_collection
;
CrysAlis CCD, Oxford Diffraction Ltd.,
Version 1.171.32.29 (release 10-06-2008 CrysAlis171 .NET)
(compiled Jun 10 2008,16:49:55)
;
_computing_data_reduction
;
CrysAlis RED, Oxford Diffraction Ltd.,
Version 1.171.32.29 (release 10-06-2008 CrysAlis171 .NET)
(compiled Jun 10 2008,16:49:55)
;
_computing_molecular_graphics 'Ortep-3 for Windows (Farrugia, 1997)'
_computing_publication_material 'WinGX publication routines (Farrugia, 1999)'
_computing_structure_refinement 'SHELXL-97 (Sheldrick, 1997)'
_computing_structure_solution 'SHELXS-86 (Sheldrick, 1986)'
_diffrn_ambient_temperature 100(2)
_diffrn_detector_area_resol_mean 10.4323
_diffrn_measured_fraction_theta_full 0.967
_diffrn_measured_fraction_theta_max 0.967
_diffrn_measurement_device_type 'Oxford Xcalibur Nova'
_diffrn_measurement_method
;
CCD detector
;
_diffrn_radiation_monochromator graphite
_diffrn_radiation_probe x-ray
_diffrn_radiation_source 'Enhance (Cu) X-ray Source'
_diffrn_radiation_type CuK\a
_diffrn_radiation_wavelength 1.54179
_diffrn_reflns_av_R_equivalents 0.0433
_diffrn_reflns_limit_h_max 10
_diffrn_reflns_limit_h_min -9
_diffrn_reflns_limit_k_max 4
_diffrn_reflns_limit_k_min -4
_diffrn_reflns_limit_l_max 19
_diffrn_reflns_limit_l_min -18
_diffrn_reflns_number 2253
_diffrn_reflns_theta_full 75.95
_diffrn_reflns_theta_max 75.95
_diffrn_reflns_theta_min 5.76
_exptl_absorpt_coefficient_mu 21.425
_exptl_absorpt_correction_T_max 0.8036
_exptl_absorpt_correction_T_min 0.0858
_exptl_absorpt_correction_type multi-scan
_exptl_absorpt_process_details
;
CrysAlis RED, Oxford Diffraction Ltd.,
Version 1.171.32.11 (release 31-10-2007 CrysAlis171 .NET)
(compiled Oct 31 2007,17:16:07)
Empirical absorption correction using spherical harmonics,
implemented in SCALE3 ABSPACK scaling algorithm.
;
_exptl_crystal_colour 'dark red'
_exptl_crystal_density_diffrn 3.211
_exptl_crystal_density_method 'not measured'
_exptl_crystal_description prism
_exptl_crystal_F_000 406
_exptl_crystal_size_max 0.08
_exptl_crystal_size_mid 0.05
_exptl_crystal_size_min 0.01
_refine_diff_density_max 3.789
_refine_diff_density_min -2.57
_refine_ls_extinction_method none
_refine_ls_goodness_of_fit_ref 1.092
_refine_ls_hydrogen_treatment constr
_refine_ls_matrix_type full
_refine_ls_number_parameters 61
_refine_ls_number_reflns 939
_refine_ls_number_restraints 6
_refine_ls_restrained_S_all 1.088
_refine_ls_R_factor_gt 0.072
_refine_ls_shift/su_max 0
_refine_ls_structure_factor_coef Fsqd
_refine_ls_weighting_details 'calc w=1/[\s^2^(Fo^2^)+(0.1527P)^2^+29.5980P] where P=(Fo^2^+2Fc^2^)/3'
_refine_ls_weighting_scheme calc
_refine_ls_wR_factor_ref 0.2649
_reflns_number_gt 784
_reflns_number_total 939
_reflns_threshold_expression >2sigma(I)
_cod_data_source_file c1ce05513e.txt
_cod_data_source_block NaBr4Q
_cod_database_code 7206339

loop_
_symmetry_equiv_pos_as_xyz
'x, y, z'
'-x+1/2, y+1/2, -z+1/2'
'-x, -y, -z'
'x-1/2, -y-1/2, z-1/2'

loop_
_atom_site_label
_atom_site_type_symbol
_atom_site_fract_x
_atom_site_fract_y
_atom_site_fract_z
_atom_site_U_iso_or_equiv
_atom_site_adp_type
_atom_site_occupancy
_atom_site_calc_flag
_atom_site_refinement_flags
_atom_site_disorder_group
_atom_site_disorder_assembly
C1 C 0.6740(17) 0.495(6) -0.0141(9) 0.026(4) Uani 1 d . . .
C2 C 0.6200(17) 0.351(4) 0.0658(9) 0.018(3) Uani 1 d . . .
C3 C 0.4590(16) 0.367(4) 0.0782(9) 0.015(3) Uani 1 d U . .
Br1 Br 0.78973(17) 0.1841(4) 0.14791(9) 0.0177(6) Uani 1 d . . .
Br2 Br 0.39207(17) 0.2025(5) 0.18443(10) 0.0193(6) Uani 1 d . . .
O1 O 0.8204(12) 0.496(4) -0.0286(7) 0.024(2) Uani 1 d . . .
Na1 Na 1 0 0 0.034(2) Uani 1 d S . .

loop_
_atom_site_aniso_label
_atom_site_aniso_U_11
_atom_site_aniso_U_22
_atom_site_aniso_U_33
_atom_site_aniso_U_23
_atom_site_aniso_U_13
_atom_site_aniso_U_12
C1 0.005(6) 0.057(12) 0.015(6) -0.007(7) 0.002(5) 0.007(7)
C2 0.010(6) 0.024(7) 0.017(6) -0.012(6) -0.004(5) -0.005(5)
C3 0.007(6) 0.023(7) 0.014(6) 0.000(5) 0.000(4) -0.006(5)
Br1 0.0106(9) 0.0203(11) 0.0218(9) -0.0014(6) 0.0003(6) 0.0012(5)
Br2 0.0145(9) 0.0212(10) 0.0232(9) 0.0000(6) 0.0059(6) 0.0000(5)
O1 0.008(5) 0.043(7) 0.023(5) -0.008(5) 0.004(4) -0.006(5)
Na1 0.023(5) 0.036(6) 0.046(6) -0.007(5) 0.020(4) -0.003(4)

loop_
_atom_type_symbol
_atom_type_description
_atom_type_scat_dispersion_real
_atom_type_scat_dispersion_imag
_atom_type_scat_source
C C 0.018 0.009 'International Tables Vol C Tables 4.2.6.8 and 6.1.1.4'
Br Br -0.676 1.281 'International Tables Vol C Tables 4.2.6.8 and 6.1.1.4'
Na Na 0.135 0.124 'International Tables Vol C Tables 4.2.6.8 and 6.1.1.4'
O O 0.049 0.032 'International Tables Vol C Tables 4.2.6.8 and 6.1.1.4'

loop_
_geom_angle_atom_site_label_1
_geom_angle_atom_site_label_2
_geom_angle_atom_site_label_3
_geom_angle
_geom_angle_site_symmetry_1
_geom_angle_site_symmetry_3
_geom_angle_publ_flag
C1 C2 Br1 114.5(10) . . ?
C1 C3 Br2 115.1(10) 3_665 . ?
C1 O1 Na1 123.7(13) . . ?
C1 O1 Na1 123.9(12) . 1_565 ?
C2 C3 C1 124.4(14) . 3_665 ?
C2 C3 Br2 120.5(11) . . ?
C2 Br1 Na1 90.2(5) . . ?
C3 C1 C2 114.7(12) 3_665 . ?
C3 C2 C1 120.9(13) . . ?
C3 C2 Br1 124.5(12) . . ?
Br1 Na1 Br1 180 . 3_755 ?
O1 C1 C3 121.4(15) . 3_665 ?
O1 C1 C2 123.9(14) . . ?
O1 Na1 O1 180 3_755 . ?
O1 Na1 O1 102.3(4) 3_755 3_765 ?
O1 Na1 O1 77.7(4) . 3_765 ?
O1 Na1 O1 77.7(4) 3_755 1_545 ?
O1 Na1 O1 102.3(4) . 1_545 ?
O1 Na1 O1 180 3_765 1_545 ?
O1 Na1 Br1 115.0(3) 3_755 . ?
O1 Na1 Br1 65.0(3) . . ?
O1 Na1 Br1 94.8(2) 3_765 . ?
O1 Na1 Br1 85.2(2) 1_545 . ?
O1 Na1 Br1 65.0(3) 3_755 3_755 ?
O1 Na1 Br1 115.0(3) . 3_755 ?
O1 Na1 Br1 85.2(2) 3_765 3_755 ?
O1 Na1 Br1 94.8(2) 1_545 3_755 ?

loop_
_geom_bond_atom_site_label_1
_geom_bond_atom_site_label_2
_geom_bond_distance
_geom_bond_site_symmetry_2
_geom_bond_publ_flag
C1 C3 1.46(2) 3_665 ?
C1 O1 1.249(17) . ?
C2 C1 1.47(2) . ?
C3 C1 1.46(2) 3_665 ?
C3 C2 1.36(2) . ?
Br1 C2 1.859(15) . ?
Br2 C3 1.902(14) . ?
Br1 Na1 3.1222(14) . ?
O1 Na1 2.366(12) 1_565 ?
Na1 O1 2.345(13) 3_755 ?
Na1 O1 2.345(13) . ?
Na1 O1 2.366(12) 3_765 ?
Na1 O1 2.366(12) 1_545 ?
Na1 Br1 3.1222(14) 3_755 ?

loop_
_geom_torsion_atom_site_label_1
_geom_torsion_atom_site_label_2
_geom_torsion_atom_site_label_3
_geom_torsion_atom_site_label_4
_geom_torsion
_geom_torsion_site_symmetry_1
_geom_torsion_site_symmetry_2
_geom_torsion_site_symmetry_3
_geom_torsion_site_symmetry_4
_geom_torsion_publ_flag
C1 C3 C2 C1 3(3) 3_665 . . . ?
C1 C3 C2 Br1 178.6(13) 3_665 . . . ?
C2 C1 O1 Na1 -95(2) . . . 1_565 ?
C2 Br1 Na1 O1 -149.0(5) . . . 3_755 ?
C2 Br1 Na1 O1 31.0(5) . . . . ?
C2 Br1 Na1 O1 105.1(5) . . . 3_765 ?
C2 Br1 Na1 O1 -74.9(5) . . . 1_545 ?
C2 Br1 Na1 Br1 8E1(10) . . . 3_755 ?
C2 C1 O1 Na1 44(2) . . . . ?
C3 C1 O1 Na1 86.1(17) 3_665 . . 1_565 ?
C3 C1 O1 Na1 -134.7(15) 3_665 . . . ?
C3 C2 C1 O1 178.2(17) . . . . ?
C3 C2 C1 C3 -3(3) . . . 3_665 ?
Br1 C2 C1 O1 2(2) . . . . ?
Br1 C2 C1 C3 -178.8(12) . . . 3_665 ?
Br2 C3 C2 C1 -176.8(12) . . . . ?
Br2 C3 C2 Br1 -1.2(19) . . . . ?
Br1 Na1 O1 C1 -45.0(11) . . . . ?
Br1 Na1 O1 C1 135.0(11) 3_755 . . . ?
Br1 Na1 O1 Na1 101.3(4) . . . 1_565 ?
Br1 Na1 O1 Na1 -78.7(4) 3_755 . . 1_565 ?
O1 Na1 O1 C1 -7E1(10) 3_755 . . . ?
O1 Na1 O1 C1 -146.3(13) 3_765 . . . ?
O1 Na1 O1 C1 33.7(13) 1_545 . . . ?
O1 Na1 O1 Na1 8E1(10) 3_755 . . 1_565 ?
O1 Na1 O1 Na1 0 3_765 . . 1_565 ?
O1 Na1 O1 Na1 180 1_545 . . 1_565 ?
Na1 Br1 C2 C3 156.0(13) . . . . ?
Na1 Br1 C2 C1 -28.1(12) . . . . ?
